data_7002834
loop_
_publ_author_name
'Jin, Jun-Cheng'
'Wang, Yao-Yu'
'Zhang, Wei-Hong'
'Lermontov, Anatoly S.'
'Lermontova, Elmira Kh.'
'Shi, Qi-Zhen'

_publ_section_title
;
 New types of di-, tetra-, hexa- and octanuclear Ag(i) complexes
 containing 1,3-adamantanedicarboxylic acid
;
_journal_issue 46
_journal_name_full 'Dalton Transactions'
_journal_page_first 10181
_journal_page_last 10191
_journal_paper_doi 10.1039/b909309e
_journal_year 2009
_chemical_formula_moiety '2(C10 H8 Ag N2), C12 H13 O4, 6(H2 O)'
_chemical_formula_sum 'C32 H41 Ag2 N4 O10'
_chemical_formula_weight 857.43
_chemical_name_systematic
;
?
;
_space_group_IT_number 11
_symmetry_cell_setting monoclinic
_symmetry_space_group_name_Hall '-P 2yb'
_symmetry_space_group_name_H-M 'P 1 21/m 1'
_atom_sites_solution_hydrogens geom
_atom_sites_solution_primary direct
_atom_sites_solution_secondary difmap
_audit_creation_method SHELXL-97
_cell_angle_alpha 90.00
_cell_angle_beta 100.541(10)
_cell_angle_gamma 90.00
_cell_formula_units_Z 2
_cell_length_a 14.281(9)
_cell_length_b 6.811(4)
_cell_length_c 21.032(12)
_cell_measurement_temperature 293(2)
_cell_volume 2011(2)
_computing_cell_refinement APEX2
_computing_data_collection 'APEX2 (Bruker, 2005)'
_computing_data_reduction APEX2
_computing_molecular_graphics APEX2
_computing_publication_material APEX2
_computing_structure_refinement 'SHELXL-97 (Sheldrick, 1997)'
_computing_structure_solution 'SHELXS-97 (Sheldrick, 1990)'
_diffrn_ambient_temperature 293(2)
_diffrn_measured_fraction_theta_full 0.981
_diffrn_measured_fraction_theta_max 0.981
_diffrn_measurement_device_type 'Bruker APEX SMART II'
_diffrn_measurement_method \w
_diffrn_radiation_monochromator graphite
_diffrn_radiation_source 'fine-focus sealed tube'
_diffrn_radiation_type MoK\a
_diffrn_radiation_wavelength 0.71073
_diffrn_reflns_av_R_equivalents 0.1211
_diffrn_reflns_av_sigmaI/netI 0.2325
_diffrn_reflns_limit_h_max 16
_diffrn_reflns_limit_h_min -16
_diffrn_reflns_limit_k_max 8
_diffrn_reflns_limit_k_min -6
_diffrn_reflns_limit_l_max 25
_diffrn_reflns_limit_l_min -24
_diffrn_reflns_number 9376
_diffrn_reflns_theta_full 25.00
_diffrn_reflns_theta_max 25.00
_diffrn_reflns_theta_min 2.90
_diffrn_standards_decay_% 0
_diffrn_standards_interval_time 0
_diffrn_standards_number 0
_exptl_absorpt_coefficient_mu 1.026
_exptl_absorpt_correction_T_max 0.8289
_exptl_absorpt_correction_T_min 0.7552
_exptl_absorpt_correction_type multi-scan
_exptl_absorpt_process_details SADABS
_exptl_crystal_colour colorless
_exptl_crystal_density_diffrn 1.416
_exptl_crystal_density_method 'not measured'
_exptl_crystal_description block
_exptl_crystal_F_000 870
_exptl_crystal_size_max 0.29
_exptl_crystal_size_mid 0.23
_exptl_crystal_size_min 0.19
_refine_diff_density_max 1.203
_refine_diff_density_min -0.446
_refine_diff_density_rms 0.093
_refine_ls_extinction_method none
_refine_ls_goodness_of_fit_ref 0.924
_refine_ls_hydrogen_treatment constr
_refine_ls_matrix_type full
_refine_ls_number_parameters 278
_refine_ls_number_reflns 3793
_refine_ls_number_restraints 0
_refine_ls_restrained_S_all 0.924
_refine_ls_R_factor_all 0.1606
_refine_ls_R_factor_gt 0.0616
_refine_ls_shift/su_max 0.001
_refine_ls_shift/su_mean 0.000
_refine_ls_structure_factor_coef Fsqd
_refine_ls_weighting_details 'calc w=1/[\s^2^(Fo^2^)+(0.0027P)^2^+0.0500P] where P=(Fo^2^+2Fc^2^)/3'
_refine_ls_weighting_scheme calc
_refine_ls_wR_factor_gt 0.0996
_refine_ls_wR_factor_ref 0.1101
_reflns_number_gt 1208
_reflns_number_total 3793
_reflns_threshold_expression >2sigma(I)
_cod_data_source_file b909309e.txt
_cod_data_source_block xb2417
_cod_original_sg_symbol_H-M 'P 21/m'
_cod_database_code 7002834

loop_
_symmetry_equiv_pos_as_xyz
'x, y, z'
'-x, y+1/2, -z'
'-x, -y, -z'
'x, -y-1/2, z'

loop_
_atom_site_label
_atom_site_type_symbol
_atom_site_fract_x
_atom_site_fract_y
_atom_site_fract_z
_atom_site_U_iso_or_equiv
_atom_site_adp_type
_atom_site_occupancy
_atom_site_symmetry_multiplicity
_atom_site_calc_flag
_atom_site_refinement_flags
_atom_site_disorder_assembly
_atom_site_disorder_group
Ag1 Ag 0.82010(6) 0.2500 0.26078(3) 0.0865(4) Uani 1 2 d S . .
Ag2 Ag 1.29309(6) 0.2500 0.77015(3) 0.1049(5) Uani 1 2 d S . .
N1 N 0.9039(7) 0.2500 0.3591(4) 0.076(3) Uani 1 2 d S . .
N2 N 0.7150(6) 0.2500 0.1688(4) 0.069(3) Uani 1 2 d S . .
N3 N 0.3931(6) 0.2500 -0.1366(4) 0.065(3) Uani 1 2 d S . .
N4 N 1.1996(8) 0.2500 0.6750(4) 0.090(3) Uani 1 2 d S . .
C1 C 0.7490(7) 0.2500 0.1130(5) 0.082(4) Uani 1 2 d S . .
H1A H 0.8144 0.2500 0.1145 0.098 Uiso 1 2 calc SR . .
C2 C 0.6215(7) 0.2500 0.1658(4) 0.055(3) Uani 1 2 d S . .
H2A H 0.5979 0.2500 0.2042 0.065 Uiso 1 2 calc SR . .
C3 C 0.5570(7) 0.2500 0.1072(4) 0.065(3) Uani 1 2 d S . .
H3A H 0.4920 0.2500 0.1077 0.077 Uiso 1 2 calc SR . .
C4 C 0.6884(7) 0.2500 0.0538(4) 0.082(4) Uani 1 2 d S . .
H4A H 0.7146 0.2500 0.0165 0.099 Uiso 1 2 calc SR . .
C5 C 0.5882(7) 0.2500 0.0478(5) 0.059(3) Uani 1 2 d S . .
C6 C 0.5190(6) 0.2500 -0.0167(4) 0.053(3) Uani 1 2 d S . .
C7 C 0.4211(6) 0.2500 -0.0209(4) 0.072(4) Uani 1 2 d S . .
H7A H 0.3955 0.2500 0.0167 0.086 Uiso 1 2 calc SR . .
C8 C 0.3613(7) 0.2500 -0.0802(5) 0.071(4) Uani 1 2 d S . .
H8A H 0.2959 0.2500 -0.0814 0.085 Uiso 1 2 calc SR . .
C9 C 0.4908(9) 0.2500 -0.1325(4) 0.079(4) Uani 1 2 d S . .
H9A H 0.5148 0.2500 -0.1708 0.095 Uiso 1 2 calc SR . .
C10 C 0.5544(7) 0.2500 -0.0748(4) 0.069(3) Uani 1 2 d S . .
H10A H 0.6197 0.2500 -0.0743 0.083 Uiso 1 2 calc SR . .
C11 C 1.0604(7) 0.2500 0.4284(5) 0.081(4) Uani 1 2 d S . .
H11A H 1.1260 0.2500 0.4304 0.097 Uiso 1 2 calc SR . .
C12 C 0.9988(9) 0.2500 0.3683(4) 0.096(4) Uani 1 2 d S . .
H12A H 1.0266 0.2500 0.3316 0.115 Uiso 1 2 calc SR . .
C13 C 0.8647(7) 0.2500 0.4132(5) 0.070(4) Uani 1 2 d S . .
H13A H 0.7987 0.2500 0.4091 0.084 Uiso 1 2 calc SR . .
C14 C 0.9214(8) 0.2500 0.4751(4) 0.079(4) Uani 1 2 d S . .
H14A H 0.8920 0.2500 0.5111 0.095 Uiso 1 2 calc SR . .
C15 C 1.0233(7) 0.2500 0.4845(5) 0.065(4) Uani 1 2 d S . .
C16 C 1.0820(7) 0.2500 0.5514(5) 0.066(4) Uani 1 2 d S . .
C17 C 1.1812(7) 0.2500 0.5596(4) 0.082(4) Uani 1 2 d S . .
H17A H 1.2101 0.2500 0.5234 0.099 Uiso 1 2 calc SR . .
C18 C 1.2367(8) 0.2500 0.6197(6) 0.097(5) Uani 1 2 d S . .
H18A H 1.3025 0.2500 0.6231 0.116 Uiso 1 2 calc SR . .
C19 C 1.0463(7) 0.2500 0.6081(4) 0.074(4) Uani 1 2 d S . .
H19A H 0.9806 0.2500 0.6058 0.088 Uiso 1 2 calc SR . .
C20 C 1.1036(7) 0.2500 0.6671(4) 0.074(4) Uani 1 2 d S . .
H20A H 1.0756 0.2500 0.7037 0.088 Uiso 1 2 calc SR . .
O1 O -0.0385(4) 0.4131(9) 0.2091(3) 0.095(2) Uani 1 1 d . . .
O2 O 0.3842(6) 0.4048(13) 0.2141(4) 0.202(4) Uani 1 1 d . . .
C21 C 0.3427(11) 0.2500 0.1935(6) 0.122(6) Uani 1 2 d S . .
C22 C 0.2457(8) 0.2500 0.1517(7) 0.102(5) Uani 1 2 d S . .
C23 C 0.1686(6) 0.2500 0.1977(4) 0.090(4) Uani 1 2 d S . .
H23A H 0.1752 0.3650 0.2246 0.107 Uiso 0.50 1 d PR . .
C24 C 0.0687(7) 0.2500 0.1484(5) 0.060(3) Uani 1 2 d S . .
C25 C -0.0102(9) 0.2500 0.1921(6) 0.076(5) Uani 1 2 d S . .
C26 C 0.0573(5) 0.0681(13) 0.1068(3) 0.093(3) Uani 1 1 d . . .
H26A H -0.0052 0.0671 0.0794 0.112 Uiso 1 1 calc R . .
H26B H 0.0631 -0.0480 0.1340 0.112 Uiso 1 1 calc R . .
C27 C 0.1373(6) 0.0661(14) 0.0634(4) 0.099(3) Uani 1 1 d . . .
H27A H 0.1302 -0.0523 0.0365 0.119 Uiso 1 1 calc R . .
C28 C 0.2352(5) 0.0642(14) 0.1077(3) 0.095(3) Uani 1 1 d . . .
H28A H 0.2849 0.0632 0.0818 0.114 Uiso 1 1 calc R . .
H28B H 0.2419 -0.0532 0.1342 0.114 Uiso 1 1 calc R . .
C29 C 0.1248(9) 0.2500 0.0193(6) 0.104(4) Uani 1 2 d S . .
H29A H 0.0621 0.2500 -0.0078 0.125 Uiso 1 2 calc SR . .
H29B H 0.1721 0.2500 -0.0085 0.125 Uiso 1 2 calc SR . .
O11 O 0.8583(5) 0.7500 0.1598(3) 0.097(3) Uani 1 2 d S . .
O12 O 0.6326(19) 0.2500 0.372(3) 0.32(3) Uani 0.42 2 d SP A 1
O12A O 0.641(3) 0.2500 0.3440(18) 0.40(4) Uani 0.58 2 d SP B 2
O13 O 0.5419(5) 0.5534(12) 0.2930(3) 0.179(3) Uani 1 1 d . . .
O14 O 0.2951(8) 0.7500 0.2606(6) 0.251(6) Uani 1 2 d S . .
O15 O 0.1097(9) 0.7500 0.2832(5) 0.291(7) Uani 1 2 d S . .
H11C H 0.8945 0.6542 0.1790 0.349 Uiso 1 1 d R . .
H14C H 0.3260 0.6539 0.2489 0.349 Uiso 1 1 d R . .
H15C H 0.0748 0.6658 0.2662 0.349 Uiso 1 1 d R . .
H12B H 0.6128 0.3390 0.3436 0.349 Uiso 0.42 1 d PR C 1
H12D H 0.6447 0.3349 0.3086 0.349 Uiso 0.58 1 d PR D 2
H13C H 0.4967 0.5017 0.2730 0.349 Uiso 1 1 d R . .
H13D H 0.5186 0.5493 0.3257 0.349 Uiso 1 1 d R . .

loop_
_atom_site_aniso_label
_atom_site_aniso_U_11
_atom_site_aniso_U_22
_atom_site_aniso_U_33
_atom_site_aniso_U_23
_atom_site_aniso_U_13
_atom_site_aniso_U_12
Ag1 0.0755(6) 0.1195(11) 0.0520(5) 0.000 -0.0218(4) 0.000
Ag2 0.1134(8) 0.1135(11) 0.0646(6) 0.000 -0.0453(5) 0.000
N1 0.075(7) 0.097(9) 0.049(5) 0.000 -0.010(5) 0.000
N2 0.053(6) 0.083(9) 0.057(6) 0.000 -0.023(5) 0.000
N3 0.064(6) 0.060(8) 0.064(6) 0.000 -0.009(5) 0.000
N4 0.104(8) 0.080(10) 0.069(7) 0.000 -0.025(6) 0.000
C1 0.053(7) 0.125(13) 0.053(7) 0.000 -0.033(6) 0.000
C2 0.052(7) 0.047(9) 0.058(7) 0.000 -0.007(5) 0.000
C3 0.092(8) 0.056(10) 0.038(6) 0.000 -0.009(6) 0.000
C4 0.065(8) 0.117(12) 0.066(7) 0.000 0.016(6) 0.000
C5 0.054(7) 0.054(10) 0.060(7) 0.000 -0.012(6) 0.000
C6 0.050(6) 0.053(9) 0.046(6) 0.000 -0.023(5) 0.000
C7 0.057(7) 0.113(12) 0.037(6) 0.000 -0.012(5) 0.000
C8 0.046(6) 0.110(12) 0.050(6) 0.000 -0.008(5) 0.000
C9 0.102(10) 0.097(11) 0.032(6) 0.000 -0.005(6) 0.000
C10 0.073(7) 0.076(11) 0.050(6) 0.000 -0.010(6) 0.000
C11 0.057(7) 0.119(13) 0.061(7) 0.000 -0.005(6) 0.000
C12 0.087(9) 0.152(14) 0.040(6) 0.000 -0.009(6) 0.000
C13 0.056(7) 0.063(10) 0.076(7) 0.000 -0.027(6) 0.000
C14 0.111(10) 0.076(11) 0.045(7) 0.000 0.004(7) 0.000
C15 0.057(7) 0.078(11) 0.048(7) 0.000 -0.020(6) 0.000
C16 0.050(7) 0.067(10) 0.067(7) 0.000 -0.027(6) 0.000
C17 0.077(8) 0.093(11) 0.063(7) 0.000 -0.025(6) 0.000
C18 0.080(9) 0.110(14) 0.087(9) 0.000 -0.022(8) 0.000
C19 0.070(7) 0.112(12) 0.030(6) 0.000 -0.013(5) 0.000
C20 0.059(7) 0.098(11) 0.055(7) 0.000 -0.014(5) 0.000
O1 0.113(4) 0.075(7) 0.102(4) 0.010(4) 0.031(3) 0.013(4)
O2 0.160(7) 0.181(10) 0.220(8) -0.030(6) -0.087(6) -0.017(6)
C21 0.099(13) 0.18(2) 0.080(9) 0.000 -0.006(8) 0.000
C22 0.068(9) 0.114(16) 0.114(10) 0.000 -0.012(8) 0.000
C23 0.024(6) 0.172(14) 0.069(6) 0.000 0.001(5) 0.000
C24 0.061(7) 0.077(12) 0.042(6) 0.000 0.007(6) 0.000
C25 0.074(10) 0.051(15) 0.084(10) 0.000 -0.035(9) 0.000
C26 0.078(6) 0.134(10) 0.072(5) -0.003(6) 0.024(4) -0.006(6)
C27 0.104(7) 0.083(9) 0.108(7) -0.008(6) 0.014(6) 0.012(6)
C28 0.087(6) 0.094(9) 0.104(6) -0.021(6) 0.020(5) 0.006(6)
C29 0.131(11) 0.085(14) 0.097(9) 0.000 0.025(8) 0.000
O11 0.084(5) 0.116(8) 0.081(5) 0.000 -0.013(4) 0.000
O12 0.046(15) 0.42(8) 0.46(7) 0.000 -0.07(3) 0.000
O12A 0.58(7) 0.028(17) 0.40(4) 0.000 -0.39(4) 0.000
O13 0.159(6) 0.210(8) 0.143(5) 0.011(5) -0.040(4) -0.033(6)
O14 0.154(11) 0.302(18) 0.311(15) 0.000 0.075(10) 0.000
O15 0.226(14) 0.39(2) 0.284(14) 0.000 0.106(12) 0.000

loop_
_atom_type_symbol
_atom_type_description
_atom_type_scat_dispersion_real
_atom_type_scat_dispersion_imag
_atom_type_scat_source
C C 0.0033 0.0016 'International Tables Vol C Tables 4.2.6.8 and 6.1.1.4'
Ag Ag -0.8971 1.1015 'International Tables Vol C Tables 4.2.6.8 and 6.1.1.4'
N N 0.0061 0.0033 'International Tables Vol C Tables 4.2.6.8 and 6.1.1.4'
O O 0.0106 0.0060 'International Tables Vol C Tables 4.2.6.8 and 6.1.1.4'
H H 0.0000 0.0000 'International Tables Vol C Tables 4.2.6.8 and 6.1.1.4'

loop_
_geom_angle_atom_site_label_1
_geom_angle_atom_site_label_2
_geom_angle_atom_site_label_3
_geom_angle
_geom_angle_site_symmetry_1
_geom_angle_site_symmetry_3
_geom_angle_publ_flag
N1 Ag1 N2 170.9(4) . . ?
N4 Ag2 N3 177.2(4) . 1_656 ?
C12 N1 C13 116.2(9) . . ?
C12 N1 Ag1 120.2(7) . . ?
C13 N1 Ag1 123.6(7) . . ?
C2 N2 C1 118.6(8) . . ?
C2 N2 Ag1 123.7(7) . . ?
C1 N2 Ag1 117.7(6) . . ?
C8 N3 C9 116.4(8) . . ?
C8 N3 Ag2 121.1(7) . 1_454 ?
C9 N3 Ag2 122.5(7) . 1_454 ?
C20 N4 C18 116.0(10) . . ?
C20 N4 Ag2 123.2(8) . . ?
C18 N4 Ag2 120.8(8) . . ?
N2 C1 C4 121.3(9) . . ?
N2 C1 H1A 119.4 . . ?
C4 C1 H1A 119.4 . . ?
N2 C2 C3 122.5(9) . . ?
N2 C2 H2A 118.7 . . ?
C3 C2 H2A 118.7 . . ?
C2 C3 C5 121.3(9) . . ?
C2 C3 H3A 119.3 . . ?
C5 C3 H3A 119.3 . . ?
C1 C4 C5 122.6(10) . . ?
C1 C4 H4A 118.7 . . ?
C5 C4 H4A 118.7 . . ?
C3 C5 C4 113.7(9) . . ?
C3 C5 C6 122.2(8) . . ?
C4 C5 C6 124.1(9) . . ?
C7 C6 C10 117.7(8) . . ?
C7 C6 C5 122.6(9) . . ?
C10 C6 C5 119.7(8) . . ?
C8 C7 C6 120.6(9) . . ?
C8 C7 H7A 119.7 . . ?
C6 C7 H7A 119.7 . . ?
N3 C8 C7 123.0(9) . . ?
N3 C8 H8A 118.5 . . ?
C7 C8 H8A 118.5 . . ?
C10 C9 N3 123.4(9) . . ?
C10 C9 H9A 118.3 . . ?
N3 C9 H9A 118.3 . . ?
C9 C10 C6 118.9(9) . . ?
C9 C10 H10A 120.6 . . ?
C6 C10 H10A 120.6 . . ?
C15 C11 C12 119.7(10) . . ?
C15 C11 H11A 120.2 . . ?
C12 C11 H11A 120.2 . . ?
N1 C12 C11 125.8(10) . . ?
N1 C12 H12A 117.1 . . ?
C11 C12 H12A 117.1 . . ?
N1 C13 C14 121.5(10) . . ?
N1 C13 H13A 119.3 . . ?
C14 C13 H13A 119.3 . . ?
C13 C14 C15 121.9(10) . . ?
C13 C14 H14A 119.1 . . ?
C15 C14 H14A 119.1 . . ?
C11 C15 C14 114.9(9) . . ?
C11 C15 C16 124.5(9) . . ?
C14 C15 C16 120.6(9) . . ?
C19 C16 C17 114.9(9) . . ?
C19 C16 C15 125.4(9) . . ?
C17 C16 C15 119.7(10) . . ?
C18 C17 C16 121.3(11) . . ?
C18 C17 H17A 119.4 . . ?
C16 C17 H17A 119.4 . . ?
N4 C18 C17 122.7(11) . . ?
N4 C18 H18A 118.6 . . ?
C17 C18 H18A 118.6 . . ?
C20 C19 C16 122.3(10) . . ?
C20 C19 H19A 118.9 . . ?
C16 C19 H19A 118.9 . . ?
N4 C20 C19 122.8(10) . . ?
N4 C20 H20A 118.6 . . ?
C19 C20 H20A 118.6 . . ?
O2 C21 O2 115.3(15) . 4_565 ?
O2 C21 C22 122.3(8) . . ?
O2 C21 C22 122.3(8) 4_565 . ?
C21 C22 C28 109.0(7) . . ?
C21 C22 C28 109.0(7) . 4_565 ?
C28 C22 C28 108.5(11) . 4_565 ?
C21 C22 C23 108.1(10) . . ?
C28 C22 C23 111.1(6) . . ?
C28 C22 C23 111.1(6) 4_565 . ?
C22 C23 C24 103.8(8) . . ?
C22 C23 H23A 110.6 . . ?
C24 C23 H23A 111.2 . . ?
C26 C24 C26 110.5(8) . 4_565 ?
C26 C24 C25 109.0(6) . . ?
C26 C24 C25 109.0(6) 4_565 . ?
C26 C24 C23 111.3(6) . . ?
C26 C24 C23 111.3(6) 4_565 . ?
C25 C24 C23 105.6(8) . . ?
O1 C25 O1 124.3(16) 4_565 . ?
O1 C25 C24 117.8(8) 4_565 . ?
O1 C25 C24 117.8(8) . . ?
C24 C26 C27 109.2(8) . . ?
C24 C26 H26A 109.8 . . ?
C27 C26 H26A 109.8 . . ?
C24 C26 H26B 109.8 . . ?
C27 C26 H26B 109.8 . . ?
H26A C26 H26B 108.3 . . ?
C28 C27 C29 111.3(8) . . ?
C28 C27 C26 108.9(6) . . ?
C29 C27 C26 108.8(8) . . ?
C28 C27 H27A 109.3 . . ?
C29 C27 H27A 109.3 . . ?
C26 C27 H27A 109.3 . . ?
C27 C28 C22 109.3(8) . . ?
C27 C28 H28A 109.8 . . ?
C22 C28 H28A 109.8 . . ?
C27 C28 H28B 109.8 . . ?
C22 C28 H28B 109.8 . . ?
H28A C28 H28B 108.3 . . ?
C27 C29 C27 107.8(10) . 4_565 ?
C27 C29 H29A 110.1 . . ?
C27 C29 H29A 110.1 4_565 . ?
C27 C29 H29B 110.1 . . ?
C27 C29 H29B 110.1 4_565 . ?
H29A C29 H29B 108.5 . . ?
H12B O12A H12D 66.1 . . ?
H13C O13 H13D 90.7 . . ?

loop_
_geom_bond_atom_site_label_1
_geom_bond_atom_site_label_2
_geom_bond_distance
_geom_bond_site_symmetry_2
_geom_bond_publ_flag
Ag1 N1 2.191(8) . ?
Ag1 N2 2.221(7) . ?
Ag2 N4 2.193(8) . ?
Ag2 N3 2.205(8) 1_656 ?
N1 C12 1.334(12) . ?
N1 C13 1.357(11) . ?
N2 C2 1.327(10) . ?
N2 C1 1.348(10) . ?
N3 C8 1.345(10) . ?
N3 C9 1.382(12) . ?
N3 Ag2 2.205(8) 1_454 ?
N4 C20 1.351(12) . ?
N4 C18 1.362(12) . ?
C1 C4 1.380(11) . ?
C1 H1A 0.9300 . ?
C2 C3 1.397(10) . ?
C2 H2A 0.9300 . ?
C3 C5 1.402(11) . ?
C3 H3A 0.9300 . ?
C4 C5 1.414(12) . ?
C4 H4A 0.9300 . ?
C5 C6 1.525(10) . ?
C6 C7 1.386(12) . ?
C6 C10 1.405(11) . ?
C7 C8 1.377(10) . ?
C7 H7A 0.9300 . ?
C8 H8A 0.9300 . ?
C9 C10 1.377(11) . ?
C9 H9A 0.9300 . ?
C10 H10A 0.9300 . ?
C11 C15 1.380(11) . ?
C11 C12 1.402(11) . ?
C11 H11A 0.9300 . ?
C12 H12A 0.9300 . ?
C13 C14 1.402(11) . ?
C13 H13A 0.9300 . ?
C14 C15 1.432(13) . ?
C14 H14A 0.9300 . ?
C15 C16 1.501(10) . ?
C16 C19 1.379(11) . ?
C16 C17 1.396(12) . ?
C17 C18 1.363(12) . ?
C17 H17A 0.9300 . ?
C18 H18A 0.9300 . ?
C19 C20 1.355(10) . ?
C19 H19A 0.9300 . ?
C20 H20A 0.9300 . ?
O1 C25 1.256(8) . ?
O2 C21 1.248(8) . ?
C21 O2 1.248(8) 4_565 ?
C21 C22 1.499(16) . ?
C22 C28 1.559(8) . ?
C22 C28 1.559(8) 4_565 ?
C22 C23 1.593(14) . ?
C23 C24 1.604(11) . ?
C23 H23A 0.9600 . ?
C24 C26 1.508(8) . ?
C24 C26 1.508(8) 4_565 ?
C24 C25 1.579(17) . ?
C25 O1 1.256(8) 4_565 ?
C26 C27 1.587(9) . ?
C26 H26A 0.9700 . ?
C26 H26B 0.9700 . ?
C27 C28 1.532(9) . ?
C27 C29 1.550(9) . ?
C27 H27A 0.9800 . ?
C28 H28A 0.9700 . ?
C28 H28B 0.9700 . ?
C29 C27 1.550(9) 4_565 ?
C29 H29A 0.9700 . ?
C29 H29B 0.9700 . ?
O11 H11C 0.8835 . ?
O12 H12B 0.8651 . ?
O12A H12B 0.7295 . ?
O12A H12D 0.9508 . ?
O13 H13C 0.7850 . ?
O13 H13D 0.8188 . ?
O14 H14C 0.8501 . ?
O15 H15C 0.8000 . ?

loop_
_geom_torsion_atom_site_label_1
_geom_torsion_atom_site_label_2
_geom_torsion_atom_site_label_3
_geom_torsion_atom_site_label_4
_geom_torsion
_geom_torsion_site_symmetry_1
_geom_torsion_site_symmetry_2
_geom_torsion_site_symmetry_3
_geom_torsion_site_symmetry_4
_geom_torsion_publ_flag
N2 Ag1 N1 C12 180.000(4) . . . . ?
N2 Ag1 N1 C13 0.000(4) . . . . ?
N1 Ag1 N2 C2 0.000(2) . . . . ?
N1 Ag1 N2 C1 180.000(1) . . . . ?
N3 Ag2 N4 C20 180.00(3) 1_656 . . . ?
N3 Ag2 N4 C18 0.00(3) 1_656 . . . ?
C2 N2 C1 C4 0.0 . . . . ?
Ag1 N2 C1 C4 180.0 . . . . ?
C1 N2 C2 C3 0.0 . . . . ?
Ag1 N2 C2 C3 180.0 . . . . ?
N2 C2 C3 C5 0.0 . . . . ?
N2 C1 C4 C5 0.0 . . . . ?
C2 C3 C5 C4 0.0 . . . . ?
C2 C3 C5 C6 180.0 . . . . ?
C1 C4 C5 C3 0.0 . . . . ?
C1 C4 C5 C6 180.0 . . . . ?
C3 C5 C6 C7 0.0 . . . . ?
C4 C5 C6 C7 180.0 . . . . ?
C3 C5 C6 C10 180.0 . . . . ?
C4 C5 C6 C10 0.0 . . . . ?
C10 C6 C7 C8 0.0 . . . . ?
C5 C6 C7 C8 180.0 . . . . ?
C9 N3 C8 C7 0.0 . . . . ?
Ag2 N3 C8 C7 180.0 1_454 . . . ?
C6 C7 C8 N3 0.0 . . . . ?
C8 N3 C9 C10 0.0 . . . . ?
Ag2 N3 C9 C10 180.0 1_454 . . . ?
N3 C9 C10 C6 0.0 . . . . ?
C7 C6 C10 C9 0.0 . . . . ?
C5 C6 C10 C9 180.0 . . . . ?
C13 N1 C12 C11 0.000(2) . . . . ?
Ag1 N1 C12 C11 180.000(2) . . . . ?
C15 C11 C12 N1 0.000(2) . . . . ?
C12 N1 C13 C14 0.000(2) . . . . ?
Ag1 N1 C13 C14 180.000(2) . . . . ?
N1 C13 C14 C15 0.000(3) . . . . ?
C12 C11 C15 C14 0.000(2) . . . . ?
C12 C11 C15 C16 180.000(2) . . . . ?
C13 C14 C15 C11 0.000(3) . . . . ?
C13 C14 C15 C16 180.000(2) . . . . ?
C11 C15 C16 C19 180.000(3) . . . . ?
C14 C15 C16 C19 0.000(3) . . . . ?
C11 C15 C16 C17 0.000(3) . . . . ?
C14 C15 C16 C17 180.000(3) . . . . ?
C19 C16 C17 C18 0.000(4) . . . . ?
C15 C16 C17 C18 180.000(3) . . . . ?
C20 N4 C18 C17 0.000(4) . . . . ?
Ag2 N4 C18 C17 180.000(3) . . . . ?
C16 C17 C18 N4 0.000(4) . . . . ?
C17 C16 C19 C20 0.000(3) . . . . ?
C15 C16 C19 C20 180.000(3) . . . . ?
C18 N4 C20 C19 0.000(4) . . . . ?
Ag2 N4 C20 C19 180.000(3) . . . . ?
C16 C19 C20 N4 0.000(4) . . . . ?
O2 C21 C22 C28 152.0(14) . . . . ?
O2 C21 C22 C28 -34(2) 4_565 . . . ?
O2 C21 C22 C28 34(2) . . . 4_565 ?
O2 C21 C22 C28 -152.0(14) 4_565 . . 4_565 ?
O2 C21 C22 C23 -87.2(15) . . . . ?
O2 C21 C22 C23 87.2(15) 4_565 . . . ?
C21 C22 C23 C24 180.0 . . . . ?
C28 C22 C23 C24 -60.4(7) . . . . ?
C28 C22 C23 C24 60.4(7) 4_565 . . . ?
C22 C23 C24 C26 61.9(7) . . . . ?
C22 C23 C24 C26 -61.9(7) . . . 4_565 ?
C22 C23 C24 C25 180.0 . . . . ?
C26 C24 C25 O1 30.7(11) . . . 4_565 ?
C26 C24 C25 O1 151.3(8) 4_565 . . 4_565 ?
C23 C24 C25 O1 -89.0(8) . . . 4_565 ?
C26 C24 C25 O1 -151.3(8) . . . . ?
C26 C24 C25 O1 -30.7(11) 4_565 . . . ?
C23 C24 C25 O1 89.0(8) . . . . ?
C26 C24 C26 C27 61.0(10) 4_565 . . . ?
C25 C24 C26 C27 -179.3(6) . . . . ?
C23 C24 C26 C27 -63.3(9) . . . . ?
C24 C26 C27 C28 60.5(9) . . . . ?
C24 C26 C27 C29 -61.0(8) . . . . ?
C29 C27 C28 C22 60.5(10) . . . . ?
C26 C27 C28 C22 -59.4(10) . . . . ?
C21 C22 C28 C27 -178.4(8) . . . . ?
C28 C22 C28 C27 -59.8(11) 4_565 . . . ?
C23 C22 C28 C27 62.6(10) . . . . ?
C28 C27 C29 C27 -58.7(11) . . . 4_565 ?
C26 C27 C29 C27 61.2(11) . . . 4_565 ?
